data_7220205
loop_
_publ_author_name
'Liu, Yang'
'Wang, Dan'
'Zheng, Xiangjun'
'Jin, Lin-Pei'

_publ_section_title
;
 Binding sites-driving sensing properties of a quinazoline derivative with
 metal cations
;
_journal_name_full 'RSC Adv.'
_journal_paper_doi 10.1039/C5RA04841A
_journal_year 2015
_chemical_formula_sum 'C36 H26 Cd Cl2 N6 O2'
_chemical_formula_weight 757.93
_chemical_name_systematic
; 
 ? 
;
_space_group_IT_number 15
_symmetry_cell_setting monoclinic
_symmetry_space_group_name_Hall '-C 2yc'
_symmetry_space_group_name_H-M 'C 1 2/c 1'
_atom_sites_solution_hydrogens geom
_atom_sites_solution_primary direct
_atom_sites_solution_secondary difmap
_audit_creation_method SHELXL-97
_audit_update_record
;
2015-01-16 deposited with the CCDC.
2015-04-16 downloaded from the CCDC.
;
_cell_angle_alpha 90.00
_cell_angle_beta 103.003(7)
_cell_angle_gamma 90.00
_cell_formula_units_Z 4
_cell_length_a 18.732(7)
_cell_length_b 9.935(4)
_cell_length_c 17.851(7)
_cell_measurement_reflns_used 1958
_cell_measurement_temperature 296(2)
_cell_measurement_theta_max 22.48
_cell_measurement_theta_min 2.23
_cell_volume 3237(2)
_computing_cell_refinement 'Bruker SMART'
_computing_data_collection 'Bruker SMART'
_computing_data_reduction 'Bruker SAINT'
_computing_molecular_graphics 'Bruker SHELXTL'
_computing_publication_material 'Bruker SHELXTL'
_computing_structure_refinement 'SHELXL-97 (Sheldrick, 1997)'
_computing_structure_solution 'SHELXS-97 (Sheldrick, 1990)'
_diffrn_ambient_temperature 296(2)
_diffrn_measured_fraction_theta_full 0.993
_diffrn_measured_fraction_theta_max 0.993
_diffrn_measurement_device_type 'CCD area detector'
_diffrn_measurement_method 'phi and omega scans'
_diffrn_radiation_monochromator graphite
_diffrn_radiation_source 'fine-focus sealed tube'
_diffrn_radiation_type MoK\a
_diffrn_radiation_wavelength 0.71073
_diffrn_reflns_av_R_equivalents 0.0617
_diffrn_reflns_av_sigmaI/netI 0.0781
_diffrn_reflns_limit_h_max 23
_diffrn_reflns_limit_h_min -24
_diffrn_reflns_limit_k_max 12
_diffrn_reflns_limit_k_min -12
_diffrn_reflns_limit_l_max 16
_diffrn_reflns_limit_l_min -23
_diffrn_reflns_number 10293
_diffrn_reflns_theta_full 27.60
_diffrn_reflns_theta_max 27.60
_diffrn_reflns_theta_min 2.33
_exptl_absorpt_coefficient_mu 0.883
_exptl_absorpt_correction_T_max 0.8572
_exptl_absorpt_correction_T_min 0.7775
_exptl_absorpt_correction_type multi-scan
_exptl_absorpt_process_details SADABS
_exptl_crystal_colour yellow
_exptl_crystal_density_diffrn 1.555
_exptl_crystal_density_meas 1.555
_exptl_crystal_density_method 'not measured'
_exptl_crystal_description bulk
_exptl_crystal_F_000 1528
_exptl_crystal_size_max 0.30
_exptl_crystal_size_mid 0.21
_exptl_crystal_size_min 0.18
_refine_diff_density_max 0.491
_refine_diff_density_min -0.622
_refine_diff_density_rms 0.132
_refine_ls_extinction_method none
_refine_ls_goodness_of_fit_ref 1.014
_refine_ls_hydrogen_treatment mixed
_refine_ls_matrix_type full
_refine_ls_number_parameters 213
_refine_ls_number_reflns 3734
_refine_ls_number_restraints 0
_refine_ls_restrained_S_all 1.014
_refine_ls_R_factor_all 0.0805
_refine_ls_R_factor_gt 0.0465
_refine_ls_shift/su_max 0.000
_refine_ls_shift/su_mean 0.000
_refine_ls_structure_factor_coef Fsqd
_refine_ls_weighting_details 'calc w=1/[\s^2^(Fo^2^)+(0.0651P)^2^+0.0000P] where P=(Fo^2^+2Fc^2^)/3'
_refine_ls_weighting_scheme calc
_refine_ls_wR_factor_gt 0.1098
_refine_ls_wR_factor_ref 0.1399
_reflns_number_gt 2538
_reflns_number_total 3734
_reflns_threshold_expression >2sigma(I)
_cod_data_source_file c5ra04841a2.cif
_cod_data_source_block 2
_cod_depositor_comments
;
The following automatic conversions were performed:

'_symmetry_cell_setting' value 'Monoclinic' changed to 'monoclinic'
according to
/usr/data/users/saulius/crontab/automatic-downloads/rss-feeds/RSC/lib/dictionaries/cif_core.dic
dictionary named 'cif_core.dic' version 2.4.2 from 2011-04-26.

'_exptl_absorpt_correction_type' value 'Multi-scan' changed to
'multi-scan' according to
/usr/data/users/saulius/crontab/automatic-downloads/rss-feeds/RSC/lib/dictionaries/cif_core.dic
dictionary named 'cif_core.dic' version 2.4.2 from 2011-04-26.

Automatic conversion script
Id: cif_fix_values 3271 2015-04-21 07:52:19Z andrius 

2018-11-20
Z value and formula fixed to values more according to usual
chemical conventions.                 miguel
;
_cod_original_formula_sum 'C24 H17.33 Cd0.67 Cl1.33 N4 O1.33'
_cod_original_formula_weight 505.29
_cod_original_formula_units_Z 6
_cod_original_sg_symbol_H-M C2/c
_cod_database_code 7220205

loop_
_symmetry_equiv_pos_as_xyz
'x, y, z'
'-x, y, -z+1/2'
'x+1/2, y+1/2, z'
'-x+1/2, y+1/2, -z+1/2'
'-x, -y, -z'
'x, -y, z-1/2'
'-x+1/2, -y+1/2, -z'
'x+1/2, -y+1/2, z-1/2'

loop_
_atom_site_label
_atom_site_type_symbol
_atom_site_fract_x
_atom_site_fract_y
_atom_site_fract_z
_atom_site_U_iso_or_equiv
_atom_site_adp_type
_atom_site_occupancy
_atom_site_symmetry_multiplicity
_atom_site_calc_flag
_atom_site_refinement_flags
C1 C 0.0416(2) 0.3897(4) 0.4009(3) 0.0417(10) Uani 1 1 d .
H1 H 0.0015 0.4468 0.4095 0.050 Uiso 1 1 calc R
C2 C 0.0432(2) 0.1613(4) 0.3472(2) 0.0342(9) Uani 1 1 d .
C3 C -0.0374(2) 0.0526(4) 0.3933(3) 0.0407(10) Uani 1 1 d .
C4 C 0.0979(2) 0.2066(4) 0.3077(2) 0.0353(9) Uani 1 1 d .
C5 C 0.1524(3) 0.3950(5) 0.2570(3) 0.0539(12) Uani 1 1 d .
H5 H 0.1560 0.4872 0.2498 0.065 Uiso 1 1 calc R
C6 C -0.0840(2) -0.0431(5) 0.4140(3) 0.0522(12) Uani 1 1 d .
H6 H -0.0855 -0.1311 0.3959 0.063 Uiso 1 1 calc R
C8 C -0.0360(2) 0.1843(4) 0.4227(3) 0.0418(10) Uani 1 1 d .
C9 C 0.1904(2) 0.1714(5) 0.2357(3) 0.0519(12) Uani 1 1 d .
H9 H 0.2200 0.1135 0.2151 0.062 Uiso 1 1 calc R
C10 C 0.1573(3) 0.3835(5) 0.5903(3) 0.0692(16) Uani 1 1 d .
H10 H 0.1650 0.3664 0.6427 0.083 Uiso 1 1 calc R
C11 C 0.1044(2) 0.3456(4) 0.2994(2) 0.0400(10) Uani 1 1 d .
C12 C -0.0797(2) 0.2243(5) 0.4714(3) 0.0563(13) Uani 1 1 d .
H12 H -0.0783 0.3116 0.4905 0.068 Uiso 1 1 calc R
C13 C 0.1947(3) 0.3078(5) 0.2255(3) 0.0582(13) Uani 1 1 d .
H13 H 0.2265 0.3417 0.1970 0.070 Uiso 1 1 calc R
C14 C -0.1250(3) 0.1288(6) 0.4901(3) 0.0651(15) Uani 1 1 d .
H14 H -0.1553 0.1521 0.5228 0.078 Uiso 1 1 calc R
C15 C 0.1739(3) 0.4343(7) 0.4762(3) 0.0833(19) Uani 1 1 d .
H15 H 0.1962 0.4604 0.4369 0.100 Uiso 1 1 calc R
C17 C -0.1276(3) -0.0023(6) 0.4620(3) 0.0630(14) Uani 1 1 d .
H17 H -0.1596 -0.0637 0.4762 0.076 Uiso 1 1 calc R
C18 C 0.2079(3) 0.4219(8) 0.5550(4) 0.091(2) Uani 1 1 d .
H18 H 0.2570 0.4380 0.5774 0.109 Uiso 1 1 calc R
C3A C 0.1425(2) 0.1204(4) 0.2764(3) 0.0418(10) Uani 1 1 d .
H3A H 0.1396 0.0279 0.2831 0.050 Uiso 1 1 calc R
C8A C 0.1044(2) 0.4016(4) 0.4689(3) 0.0451(11) Uani 1 1 d .
Cd1 Cd 0.0000 -0.11048(4) 0.2500 0.04247(18) Uani 1 2 d S
Cl1 Cl -0.10745(7) -0.25396(12) 0.22186(10) 0.0740(5) Uani 1 1 d .
N2 N 0.01185(17) 0.0413(3) 0.3461(2) 0.0367(8) Uani 1 1 d .
N4 N 0.0605(2) 0.4311(4) 0.3311(2) 0.0467(9) Uani 1 1 d .
H4 H 0.0451 0.5063 0.3096 0.056 Uiso 1 1 calc R
N6 N 0.01514(17) 0.2510(3) 0.3901(2) 0.0394(8) Uani 1 1 d .
O1 O 0.0909(2) 0.3722(3) 0.5385(2) 0.0615(9) Uani 1 1 d .

loop_
_atom_site_aniso_label
_atom_site_aniso_U_11
_atom_site_aniso_U_22
_atom_site_aniso_U_33
_atom_site_aniso_U_23
_atom_site_aniso_U_13
_atom_site_aniso_U_12
C1 0.046(2) 0.034(2) 0.045(3) -0.0051(19) 0.009(2) 0.0043(17)
C2 0.0352(19) 0.034(2) 0.031(2) -0.0001(17) 0.0014(17) 0.0000(16)
C3 0.040(2) 0.040(2) 0.040(3) 0.0054(19) 0.0043(19) 0.0015(18)
C4 0.038(2) 0.036(2) 0.030(2) 0.0007(17) 0.0037(17) -0.0013(16)
C5 0.061(3) 0.049(3) 0.053(3) 0.003(2) 0.016(2) -0.013(2)
C6 0.054(3) 0.049(3) 0.055(3) 0.005(2) 0.014(2) -0.004(2)
C8 0.041(2) 0.046(3) 0.039(2) 0.000(2) 0.0089(19) 0.0024(18)
C9 0.042(2) 0.056(3) 0.058(3) -0.003(2) 0.014(2) 0.001(2)
C10 0.092(4) 0.081(4) 0.028(3) -0.007(2) -0.001(3) -0.017(3)
C11 0.042(2) 0.040(2) 0.036(2) -0.0004(18) 0.0037(19) -0.0008(17)
C12 0.054(3) 0.059(3) 0.059(3) -0.012(2) 0.018(3) 0.002(2)
C13 0.054(3) 0.063(3) 0.060(3) 0.007(3) 0.018(2) -0.013(2)
C14 0.061(3) 0.087(4) 0.056(3) -0.005(3) 0.030(3) 0.000(3)
C15 0.055(3) 0.144(6) 0.049(4) -0.012(4) 0.009(3) -0.022(3)
C17 0.055(3) 0.070(4) 0.068(4) 0.007(3) 0.023(3) -0.008(2)
C18 0.061(3) 0.153(7) 0.049(4) -0.016(4) -0.009(3) -0.020(4)
C3A 0.040(2) 0.039(2) 0.044(3) 0.0041(19) 0.0051(19) -0.0008(17)
C8A 0.052(3) 0.042(2) 0.039(3) -0.011(2) 0.005(2) -0.0011(19)
Cd1 0.0532(3) 0.0250(2) 0.0522(3) 0.000 0.0182(2) 0.000
Cl1 0.0726(8) 0.0416(7) 0.1155(13) -0.0164(7) 0.0373(8) -0.0209(6)
N2 0.0406(17) 0.0324(18) 0.037(2) 0.0009(15) 0.0091(15) -0.0001(14)
N4 0.058(2) 0.0337(19) 0.047(2) 0.0030(16) 0.0077(19) 0.0070(16)
N6 0.0422(18) 0.0336(18) 0.042(2) -0.0057(15) 0.0077(16) -0.0005(14)
O1 0.074(2) 0.065(2) 0.046(2) -0.0082(17) 0.0142(18) -0.0201(17)

loop_
_atom_type_symbol
_atom_type_description
_atom_type_scat_dispersion_real
_atom_type_scat_dispersion_imag
_atom_type_scat_source
C C 0.0033 0.0016 'International Tables Vol C Tables 4.2.6.8 and 6.1.1.4'
H H 0.0000 0.0000 'International Tables Vol C Tables 4.2.6.8 and 6.1.1.4'
N N 0.0061 0.0033 'International Tables Vol C Tables 4.2.6.8 and 6.1.1.4'
O O 0.0106 0.0060 'International Tables Vol C Tables 4.2.6.8 and 6.1.1.4'
Cl Cl 0.1484 0.1585 'International Tables Vol C Tables 4.2.6.8 and 6.1.1.4'
Cd Cd -0.8075 1.2024 'International Tables Vol C Tables 4.2.6.8 and 6.1.1.4'

loop_
_geom_angle_atom_site_label_1
_geom_angle_atom_site_label_2
_geom_angle_atom_site_label_3
_geom_angle
_geom_angle_site_symmetry_1
_geom_angle_site_symmetry_3
N4 C1 N6 107.4(3) . .
N4 C1 C8A 112.4(4) . .
N6 C1 C8A 111.3(3) . .
N4 C1 H1 108.5 . .
N6 C1 H1 108.5 . .
C8A C1 H1 108.5 . .
N2 C2 N6 111.9(4) . .
N2 C2 C4 129.4(4) . .
N6 C2 C4 118.7(4) . .
N2 C3 C6 130.3(4) . .
N2 C3 C8 110.0(4) . .
C6 C3 C8 119.7(4) . .
C11 C4 C3A 119.3(4) . .
C11 C4 C2 116.7(4) . .
C3A C4 C2 124.0(4) . .
C13 C5 C11 120.2(4) . .
C13 C5 H5 119.9 . .
C11 C5 H5 119.9 . .
C17 C6 C3 117.4(5) . .
C17 C6 H6 121.3 . .
C3 C6 H6 121.3 . .
C12 C8 N6 133.4(4) . .
C12 C8 C3 122.5(4) . .
N6 C8 C3 104.1(3) . .
C13 C9 C3A 119.9(5) . .
C13 C9 H9 120.0 . .
C3A C9 H9 120.0 . .
C18 C10 O1 110.1(5) . .
C18 C10 H10 125.0 . .
O1 C10 H10 125.0 . .
C5 C11 N4 121.5(4) . .
C5 C11 C4 119.3(4) . .
N4 C11 C4 119.2(4) . .
C14 C12 C8 116.4(5) . .
C14 C12 H12 121.8 . .
C8 C12 H12 121.8 . .
C9 C13 C5 120.8(5) . .
C9 C13 H13 119.6 . .
C5 C13 H13 119.6 . .
C12 C14 C17 122.3(5) . .
C12 C14 H14 118.8 . .
C17 C14 H14 118.8 . .
C8A C15 C18 106.9(6) . .
C8A C15 H15 126.6 . .
C18 C15 H15 126.6 . .
C6 C17 C14 121.7(5) . .
C6 C17 H17 119.2 . .
C14 C17 H17 119.2 . .
C10 C18 C15 107.0(5) . .
C10 C18 H18 126.5 . .
C15 C18 H18 126.5 . .
C9 C3A C4 120.4(4) . .
C9 C3A H3A 119.8 . .
C4 C3A H3A 119.8 . .
C15 C8A O1 110.3(4) . .
C15 C8A C1 132.7(5) . .
O1 C8A C1 117.0(4) . .
N2 Cd1 N2 96.14(17) . 2
N2 Cd1 Cl1 119.04(9) . .
N2 Cd1 Cl1 107.47(9) 2 .
N2 Cd1 Cl1 107.47(9) . 2
N2 Cd1 Cl1 119.04(9) 2 2
Cl1 Cd1 Cl1 107.99(7) . 2
C2 N2 C3 105.7(3) . .
C2 N2 Cd1 125.4(3) . .
C3 N2 Cd1 123.4(3) . .
C11 N4 C1 117.7(4) . .
C11 N4 H4 121.2 . .
C1 N4 H4 121.2 . .
C2 N6 C8 108.3(3) . .
C2 N6 C1 122.1(4) . .
C8 N6 C1 129.5(4) . .
C8A O1 C10 105.8(4) . .

loop_
_geom_bond_atom_site_label_1
_geom_bond_atom_site_label_2
_geom_bond_distance
_geom_bond_site_symmetry_2
C1 N4 1.430(6) .
C1 N6 1.463(5) .
C1 C8A 1.493(6) .
C1 H1 0.9800 .
C2 N2 1.327(5) .
C2 N6 1.355(5) .
C2 C4 1.441(5) .
C3 N2 1.388(5) .
C3 C6 1.395(6) .
C3 C8 1.408(6) .
C4 C11 1.397(6) .
C4 C3A 1.398(6) .
C5 C13 1.376(7) .
C5 C11 1.388(6) .
C5 H5 0.9300 .
C6 C17 1.371(7) .
C6 H6 0.9300 .
C8 C12 1.380(6) .
C8 N6 1.395(5) .
C9 C13 1.372(7) .
C9 C3A 1.372(6) .
C9 H9 0.9300 .
C10 C18 1.309(8) .
C10 O1 1.378(6) .
C10 H10 0.9300 .
C11 N4 1.389(6) .
C12 C14 1.364(7) .
C12 H12 0.9300 .
C13 H13 0.9300 .
C14 C17 1.393(7) .
C14 H14 0.9300 .
C15 C8A 1.320(7) .
C15 C18 1.413(8) .
C15 H15 0.9300 .
C17 H17 0.9300 .
C18 H18 0.9300 .
C3A H3A 0.9300 .
C8A O1 1.353(6) .
Cd1 N2 2.257(3) .
Cd1 N2 2.257(3) 2
Cd1 Cl1 2.4250(13) .
Cd1 Cl1 2.4250(13) 2
N4 H4 0.8600 .

loop_
_geom_torsion_atom_site_label_1
_geom_torsion_atom_site_label_2
_geom_torsion_atom_site_label_3
_geom_torsion_atom_site_label_4
_geom_torsion
_geom_torsion_site_symmetry_1
N2 C2 C4 C11 160.3(4) .
N6 C2 C4 C11 -16.4(5) .
N2 C2 C4 C3A -18.2(6) .
N6 C2 C4 C3A 165.1(4) .
N2 C3 C6 C17 -179.7(4) .
C8 C3 C6 C17 0.9(7) .
N2 C3 C8 C12 179.9(4) .
C6 C3 C8 C12 -0.5(6) .
N2 C3 C8 N6 0.9(4) .
C6 C3 C8 N6 -179.5(4) .
C13 C5 C11 N4 -179.2(4) .
C13 C5 C11 C4 -2.0(7) .
C3A C4 C11 C5 3.2(6) .
C2 C4 C11 C5 -175.3(4) .
C3A C4 C11 N4 -179.5(4) .
C2 C4 C11 N4 1.9(5) .
N6 C8 C12 C14 178.7(5) .
C3 C8 C12 C14 0.0(7) .
C3A C9 C13 C5 1.4(7) .
C11 C5 C13 C9 -0.3(7) .
C8 C12 C14 C17 0.1(8) .
C3 C6 C17 C14 -0.8(8) .
C12 C14 C17 C6 0.4(9) .
O1 C10 C18 C15 -1.0(8) .
C8A C15 C18 C10 -0.3(8) .
C13 C9 C3A C4 -0.1(7) .
C11 C4 C3A C9 -2.2(6) .
C2 C4 C3A C9 176.3(4) .
C18 C15 C8A O1 1.6(7) .
C18 C15 C8A C1 -177.3(5) .
N4 C1 C8A C15 -4.9(7) .
N6 C1 C8A C15 115.6(6) .
N4 C1 C8A O1 176.3(3) .
N6 C1 C8A O1 -63.2(5) .
N6 C2 N2 C3 -2.4(4) .
C4 C2 N2 C3 -179.2(4) .
N6 C2 N2 Cd1 152.0(3) .
C4 C2 N2 Cd1 -24.8(5) .
C6 C3 N2 C2 -178.7(4) .
C8 C3 N2 C2 0.8(4) .
C6 C3 N2 Cd1 26.3(6) .
C8 C3 N2 Cd1 -154.2(3) .
N2 Cd1 N2 C2 -32.6(3) 2
Cl1 Cd1 N2 C2 -146.5(3) .
Cl1 Cd1 N2 C2 90.5(3) 2
N2 Cd1 N2 C3 117.5(3) 2
Cl1 Cd1 N2 C3 3.6(3) .
Cl1 Cd1 N2 C3 -119.4(3) 2
C5 C11 N4 C1 -149.7(4) .
C4 C11 N4 C1 33.1(5) .
N6 C1 N4 C11 -49.0(5) .
C8A C1 N4 C11 73.8(5) .
N2 C2 N6 C8 3.0(4) .
C4 C2 N6 C8 -179.8(3) .
N2 C2 N6 C1 179.2(3) .
C4 C2 N6 C1 -3.6(5) .
C12 C8 N6 C2 178.8(5) .
C3 C8 N6 C2 -2.3(4) .
C12 C8 N6 C1 3.1(8) .
C3 C8 N6 C1 -178.1(4) .
N4 C1 N6 C2 34.7(5) .
C8A C1 N6 C2 -88.7(5) .
N4 C1 N6 C8 -150.1(4) .
C8A C1 N6 C8 86.5(5) .
C15 C8A O1 C10 -2.2(6) .
C1 C8A O1 C10 176.9(4) .
C18 C10 O1 C8A 2.0(6) .
